data_7104054
loop_
_publ_author_name
'Jaffart, Jo\"elle'
'Etienne, Michel'
'Reinhold, Meike'
'McGrady, John E.'
'Maseras, Feliu'

_publ_section_title
;
 An unprecedented \a-C--C agostic interaction in a cyclopropyl
 tris(pyrazolyl)boratoniobium complex
;
_journal_coden_ASTM CHCOFS
_journal_issue 7
_journal_name_full
;
 Chemical Communications (Cambridge, United Kingdom)
;
_journal_page_first 876
_journal_page_last 877
_journal_paper_doi 10.1039/b300324h
_journal_year 2003
_chemical_formula_moiety ' C22 H33 Nb1 Br1 N6 B1 '
_chemical_formula_sum 'C22 H33 B Br N6 Nb'
_chemical_formula_weight 565.17
_space_group_IT_number 2
_symmetry_cell_setting triclinic
_symmetry_space_group_name_Hall '-P 1'
_symmetry_space_group_name_H-M 'P -1'
_atom_sites_solution_hydrogens 'Geometric or located (Fourier difference)'
_atom_sites_solution_primary 'Direct_Methods SIR92'
_audit_creation_date 99-10-11
_audit_creation_method CRYSTALS
_cell_angle_alpha 96.16(2)
_cell_angle_beta 106.91(2)
_cell_angle_gamma 119.21(2)
_cell_formula_units_Z 2
_cell_length_a 10.747(2)
_cell_length_b 10.852(2)
_cell_length_c 13.211(2)
_cell_measurement_reflns_used 5000
_cell_measurement_temperature 160
_cell_measurement_theta_max 24.15
_cell_measurement_theta_min 2.2
_cell_volume 1228(1)
_computing_cell_refinement ' STOE IPDS '
_computing_data_collection ' STOE IPDS '
_computing_data_reduction
;
STOE X RED
;
_computing_molecular_graphics
;
CAMERON (Watkin, Prout & Pearce, 1996)
;
_computing_publication_material
;
CRYSTALS Issue 10 (Watkin, Prout, Carruthers & Betteridge, 1996)
;
_computing_structure_refinement
;
CRYSTALS Issue 10 (Watkin, Prout, Carruthers & Betteridge, 1996)
;
_computing_structure_solution 'SIR92 (Giacovazzo et al, 1992)'
_diffrn_ambient_temperature 160
_diffrn_measurement_device '  STOE IPDS '
_diffrn_measurement_method 'phi rotation'
_diffrn_radiation_monochromator graphite
_diffrn_radiation_type 'Mo K\a'
_diffrn_radiation_wavelength 0.71073
_diffrn_reflns_av_R_equivalents 0.00
_diffrn_reflns_limit_h_max 12
_diffrn_reflns_limit_h_min -12
_diffrn_reflns_limit_k_max 12
_diffrn_reflns_limit_k_min -12
_diffrn_reflns_limit_l_max 15
_diffrn_reflns_limit_l_min -15
_diffrn_reflns_number 7205
_diffrn_reflns_theta_max 0.00
_diffrn_reflns_theta_min 0.00
_diffrn_standards_decay_% 0.00
_diffrn_standards_number 0
_exptl_absorpt_coefficient_mu 2.10
_exptl_absorpt_correction_type none
_exptl_crystal_colour ' orange '
_exptl_crystal_density_diffrn 1.53
_exptl_crystal_description ' block '
_exptl_crystal_F_000 570.83
_exptl_crystal_size_max 0.15
_exptl_crystal_size_mid 0.17
_exptl_crystal_size_min 0.37
_refine_diff_density_max 1.31
_refine_diff_density_min -2.11
_refine_ls_extinction_method None
_refine_ls_goodness_of_fit_obs 1.0936
_refine_ls_hydrogen_treatment
;
H atoms placed geometrically after each cycle, except H1 to H32 located 
and refined isotropically with an equivalent Uiso

;
_refine_ls_matrix_type full
_refine_ls_number_parameters 299
_refine_ls_number_reflns 5785
_refine_ls_R_factor_obs 0.0393
_refine_ls_shift/esd_max 0.000349
_refine_ls_structure_factor_coef F
_refine_ls_weighting_scheme
;
FULL NB(1, X'S, U'S) UNTIL C(55), H(1, X'S, U[ISO]) UNTIL H(32)
EQUIVALENCE H(1, U[ISO]) UNTIL H(32)
END

w = w'[1-(?F/6?(F))2]2. w' = 1/?(r=1,3)ArTr(x) where Ar are the coefficients 
for the Chebyshev polynomial Tr(x) with x = Fc/Fc(max) (Carruthers & 
Watkin, 1979)
coef 2.02       -2.32        1.18      -0.727      -0.114

;
_refine_ls_wR_factor_obs 0.0316
_reflns_limit_h_max 12
_reflns_limit_h_min -12
_reflns_limit_k_max 12
_reflns_limit_k_min -12
_reflns_limit_l_max 15
_reflns_limit_l_min -15
_reflns_number_observed 5785
_reflns_number_total 7205
_reflns_observed_criterion >3.00\?(I)
_cod_data_source_file b300324h.txt
_cod_data_source_block CRYSTALS_cif
_cod_depositor_comments
;
The following automatic conversions were performed:
'_symmetry_cell_setting' value 'Triclinic ' changed to 'triclinic'
according to '/home/saulius/struct/CIF-dictionaries/cif_core.dic'
dictionary named 'cif_core.dic' version 2.4.1 from 2010-06-29.

Automatic conversion script
Id: cif_fix_enum 1527 2010-12-29 10:47:43Z saulius 
;
_cod_original_sg_symbol_H-M 'P -1 '
_cod_original_formula_sum ' C22 H33 Nb1 Br1 N6 B1 '
_cod_database_code 7104054

loop_
_symmetry_equiv_pos_as_xyz
x,y,z
-x,-y,-z

loop_
_atom_site_aniso_label
_atom_site_aniso_U_11
_atom_site_aniso_U_22
_atom_site_aniso_U_33
_atom_site_aniso_U_23
_atom_site_aniso_U_13
_atom_site_aniso_U_12
NB1 0.0207(2) 0.0171(1) 0.0233(1) 0.0041(1) 0.0055(1) 0.0101(1)
BR1 0.0444(3) 0.0336(2) 0.0475(2) 0.0079(2) 0.0112(2) 0.0250(2)
N1 0.023(2) 0.021(1) 0.024(1) 0.007(1) 0.008(1) 0.012(1)
N2 0.029(2) 0.021(1) 0.024(1) 0.009(1) 0.012(1) 0.014(1)
N3 0.028(2) 0.025(1) 0.026(1) 0.006(1) 0.010(1) 0.015(1)
N4 0.025(2) 0.020(1) 0.023(1) 0.007(1) 0.008(1) 0.012(1)
N5 0.028(2) 0.017(1) 0.029(1) 0.009(1) 0.009(1) 0.010(1)
N6 0.021(2) 0.021(1) 0.024(1) 0.007(1) 0.009(1) 0.011(1)
B1 0.025(2) 0.018(2) 0.024(2) 0.006(1) 0.007(1) 0.011(2)
C1 0.033(2) 0.031(2) 0.038(2) 0.012(2) 0.017(2) 0.018(2)
C2 0.037(3) 0.049(2) 0.037(2) 0.017(2) 0.011(2) 0.021(2)
C3 0.051(3) 0.041(2) 0.035(2) 0.011(2) 0.017(2) 0.023(2)
C4 0.066(3) 0.053(3) 0.078(3) 0.032(2) 0.049(3) 0.041(3)
C5 0.029(2) 0.029(2) 0.046(2) 0.016(2) 0.017(2) 0.017(2)
C6 0.026(2) 0.028(2) 0.035(2) 0.012(1) 0.009(1) 0.015(2)
C7 0.029(2) 0.031(2) 0.051(2) 0.011(2) 0.010(2) 0.004(2)
C11 0.031(2) 0.032(2) 0.031(2) 0.011(1) 0.013(1) 0.020(2)
C12 0.043(2) 0.030(2) 0.036(2) 0.015(1) 0.019(2) 0.028(2)
C13 0.040(2) 0.023(2) 0.028(2) 0.011(1) 0.018(2) 0.020(2)
C14 0.031(2) 0.042(2) 0.054(2) 0.011(2) 0.008(2) 0.027(2)
C15 0.048(3) 0.023(2) 0.051(2) 0.007(2) 0.016(2) 0.022(2)
C31 0.031(2) 0.035(2) 0.027(2) 0.011(1) 0.011(1) 0.022(2)
C32 0.033(2) 0.040(2) 0.031(2) 0.017(2) 0.017(2) 0.023(2)
C33 0.028(2) 0.030(2) 0.030(2) 0.016(1) 0.011(1) 0.017(2)
C34 0.051(3) 0.040(2) 0.044(2) 0.004(2) 0.024(2) 0.027(2)
C35 0.033(2) 0.031(2) 0.045(2) 0.011(2) 0.017(2) 0.010(2)
C51 0.040(2) 0.024(2) 0.032(2) 0.013(1) 0.018(2) 0.019(2)
C52 0.035(2) 0.029(2) 0.027(2) 0.013(1) 0.011(1) 0.019(2)
C53 0.032(2) 0.029(2) 0.022(2) 0.008(1) 0.009(1) 0.020(2)
C54 0.042(3) 0.024(2) 0.040(2) 0.014(1) 0.015(2) 0.012(2)
C55 0.028(2) 0.034(2) 0.031(2) 0.006(1) 0.007(1) 0.012(2)

loop_
_atom_site_label
_atom_site_fract_x
_atom_site_fract_y
_atom_site_fract_z
_atom_site_U_iso_or_equiv
_atom_site_occupancy
_atom_site_thermal_displace_type
NB1 -0.00644(3) 0.20766(3) -0.20265(2) 0.0215 1.0000 Uani
BR1 -0.06716(5) 0.40949(4) -0.20434(3) 0.0423 1.0000 Uani
N1 -0.0259(3) -0.0121(3) -0.2441(2) 0.0232 1.0000 Uani
N2 -0.1641(3) -0.1380(3) -0.3147(2) 0.0237 1.0000 Uani
N3 -0.2553(3) 0.0540(3) -0.2021(2) 0.0268 1.0000 Uani
N4 -0.3522(3) -0.0885(3) -0.2735(2) 0.0233 1.0000 Uani
N5 -0.1499(3) 0.1133(3) -0.3895(2) 0.0262 1.0000 Uani
N6 -0.2812(3) -0.0267(3) -0.4339(2) 0.0219 1.0000 Uani
B1 -0.3112(4) -0.1373(4) -0.3660(3) 0.0234 1.0000 Uani
C1 0.0621(4) 0.1857(4) -0.0376(3) 0.0328 1.0000 Uani
C2 0.2147(5) 0.2627(5) 0.0552(3) 0.0425 1.0000 Uani
C3 0.1240(5) 0.3295(4) 0.0484(3) 0.0431 1.0000 Uani
C4 0.2401(6) 0.2479(5) -0.3271(4) 0.0554 1.0000 Uani
C5 0.1806(4) 0.2816(4) -0.2470(3) 0.0327 1.0000 Uani
C6 0.2188(4) 0.3803(4) -0.1597(3) 0.0300 1.0000 Uani
C7 0.3468(5) 0.5344(4) -0.0866(3) 0.0450 1.0000 Uani
C11 0.0773(4) -0.0508(4) -0.2137(3) 0.0297 1.0000 Uani
C12 0.0052(4) -0.2003(4) -0.2646(3) 0.0308 1.0000 Uani
C13 -0.1461(4) -0.2531(3) -0.3267(3) 0.0274 1.0000 Uani
C14 0.2432(5) 0.0532(4) -0.1340(3) 0.0417 1.0000 Uani
C15 -0.2750(5) -0.4077(4) -0.3944(3) 0.0410 1.0000 Uani
C31 -0.3270(4) 0.0625(4) -0.1352(3) 0.0290 1.0000 Uani
C32 -0.4652(4) -0.0718(4) -0.1632(3) 0.0313 1.0000 Uani
C33 -0.4778(4) -0.1645(4) -0.2509(3) 0.0281 1.0000 Uani
C34 -0.2641(5) 0.2002(4) -0.0473(3) 0.0435 1.0000 Uani
C35 -0.6057(5) -0.3210(4) -0.3157(3) 0.0395 1.0000 Uani
C51 -0.1517(4) 0.1779(3) -0.4705(3) 0.0295 1.0000 Uani
C52 -0.2827(4) 0.0806(3) -0.5649(3) 0.0290 1.0000 Uani
C53 -0.3642(4) -0.0480(3) -0.5398(2) 0.0262 1.0000 Uani
C54 -0.0305(5) 0.3342(4) -0.4562(3) 0.0384 1.0000 Uani
C55 -0.5177(4) -0.1849(4) -0.6101(3) 0.0345 1.0000 Uani
H1 -0.409(5) -0.249(4) -0.422(3) 0.043(4) 1.0000 Uiso
H10 -0.014(5) 0.101(4) -0.026(3) 0.043(4) 1.0000 Uiso
H21 0.287(5) 0.302(4) 0.041(4) 0.043(4) 1.0000 Uiso
H22 0.213(5) 0.213(4) 0.104(3) 0.043(4) 1.0000 Uiso
H31 0.168(5) 0.422(4) 0.032(3) 0.043(4) 1.0000 Uiso
H32 0.069(5) 0.328(4) 0.100(3) 0.043(4) 1.0000 Uiso
H41 0.1607 0.1534 -0.3809 0.0781 1.0000 Uiso
H42 0.2688 0.3229 -0.3639 0.0781 1.0000 Uiso
H43 0.3292 0.2455 -0.2883 0.0781 1.0000 Uiso
H71 0.4369 0.5646 -0.1032 0.0430 1.0000 Uiso
H72 0.3135 0.6008 -0.0997 0.0430 1.0000 Uiso
H73 0.3719 0.5361 -0.0104 0.0430 1.0000 Uiso
H121 0.0527 -0.2561 -0.2575 0.0432 1.0000 Uiso
H141 0.2634 0.1504 -0.1111 0.0496 1.0000 Uiso
H142 0.3105 0.0563 -0.1695 0.0496 1.0000 Uiso
H143 0.2618 0.0195 -0.0703 0.0496 1.0000 Uiso
H151 -0.2359 -0.4707 -0.3911 0.0463 1.0000 Uiso
H152 -0.3174 -0.4103 -0.4700 0.0463 1.0000 Uiso
H153 -0.3547 -0.4416 -0.3658 0.0463 1.0000 Uiso
H321 -0.5376 -0.0955 -0.1284 0.0414 1.0000 Uiso
H341 -0.3331 0.1816 -0.0100 0.0542 1.0000 Uiso
H342 -0.2549 0.2771 -0.0804 0.0542 1.0000 Uiso
H343 -0.1637 0.2304 0.0051 0.0542 1.0000 Uiso
H351 -0.6840 -0.3542 -0.2859 0.0430 1.0000 Uiso
H352 -0.6504 -0.3269 -0.3919 0.0430 1.0000 Uiso
H353 -0.5648 -0.3826 -0.3111 0.0430 1.0000 Uiso
H521 -0.3117 0.0989 -0.6348 0.0357 1.0000 Uiso
H541 -0.0552 0.3567 -0.5248 0.0413 1.0000 Uiso
H542 0.0690 0.3462 -0.4350 0.0413 1.0000 Uiso
H543 -0.0277 0.4001 -0.3995 0.0413 1.0000 Uiso
H551 -0.5548 -0.1750 -0.6823 0.0366 1.0000 Uiso
H552 -0.5072 -0.2679 -0.6169 0.0366 1.0000 Uiso
H553 -0.5901 -0.1999 -0.5766 0.0366 1.0000 Uiso

loop_
_atom_type_symbol
_atom_type_scat_dispersion_real
_atom_type_scat_dispersion_imag
_atom_type_scat_Cromer_Mann_a1
_atom_type_scat_Cromer_Mann_b1
_atom_type_scat_Cromer_Mann_a2
_atom_type_scat_Cromer_Mann_b2
_atom_type_scat_Cromer_Mann_a3
_atom_type_scat_Cromer_Mann_b3
_atom_type_scat_Cromer_Mann_a4
_atom_type_scat_Cromer_Mann_b4
_atom_type_scat_Cromer_Mann_c
_atom_type_scat_source
'Nb  ' -2.1970 0.6210 17.6142 1.1887 12.0144 11.7660 4.0418 0.2048 3.5335 69.7957 3.7559 International_Tables_Vol_IV_Table_2.2B
'Br  ' -0.3740 2.4560 17.1789 2.1723 5.2358 16.5796 5.6377 0.2609 3.9851 41.4328 2.9557 International_Tables_Vol_IV_Table_2.2B
'N   ' 0.0040 0.0030 12.2126 0.0057 3.1322 9.8933 2.0125 28.9975 1.1663 0.5826 -11.5290 International_Tables_Vol_IV_Table_2.2B
'B   ' 0.0000 0.0010 2.0545 23.2185 1.3326 1.0210 1.0979 60.3498 0.7068 0.1403 -0.1932 International_Tables_Vol_IV_Table_2.2B
'C   ' 0.0020 0.0020 2.3100 20.8439 1.0200 10.2075 1.5886 0.5687 0.8650 51.6512 0.2156 International_Tables_Vol_IV_Table_2.2B
'H   ' 0.0000 0.0000 0.4930 10.5109 0.3229 26.1257 0.1402 3.1424 0.0408 57.7997 0.0030 International_Tables_Vol_IV_Table_2.2B

loop_
_geom_angle_atom_site_label_1
_geom_angle_site_symmetry_1
_geom_angle_atom_site_label_2
_geom_angle_site_symmetry_2
_geom_angle_atom_site_label_3
_geom_angle_site_symmetry_3
_geom_angle
_geom_angle_publ_flag
BR1 . NB1 . N1 . 162.46(7) yes
BR1 . NB1 . N3 . 86.24(6) yes
N1 . NB1 . N3 . 82.26(9) yes
BR1 . NB1 . N5 . 87.66(6) yes
N1 . NB1 . N5 . 77.49(9) yes
N3 . NB1 . N5 . 80.81(9) yes
BR1 . NB1 . C1 . 111.09(9) yes
N1 . NB1 . C1 . 80.1(1) yes
N3 . NB1 . C1 . 80.8(1) yes
N5 . NB1 . C1 . 152.7(1) yes
BR1 . NB1 . C5 . 105.26(9) yes
N1 . NB1 . C5 . 82.8(1) yes
N3 . NB1 . C5 . 160.9(1) yes
N5 . NB1 . C5 . 84.4(1) yes
C1 . NB1 . C5 . 108.2(1) yes
BR1 . NB1 . C6 . 84.43(9) yes
N1 . NB1 . C6 . 109.9(1) yes
N3 . NB1 . C6 . 162.4(1) yes
N5 . NB1 . C6 . 113.6(1) yes
C1 . NB1 . C6 . 88.7(1) yes
C5 . NB1 . C6 . 36.6(1) yes
NB1 . N1 . N2 . 120.7(2) yes
NB1 . N1 . C11 . 132.8(2) yes
N2 . N1 . C11 . 106.5(2) yes
N1 . N2 . B1 . 121.6(2) yes
N1 . N2 . C13 . 109.7(3) yes
B1 . N2 . C13 . 128.7(3) yes
NB1 . N3 . N4 . 119.1(2) yes
NB1 . N3 . C31 . 134.8(2) yes
N4 . N3 . C31 . 105.4(3) yes
N3 . N4 . B1 . 120.2(3) yes
N3 . N4 . C33 . 110.5(3) yes
B1 . N4 . C33 . 129.2(3) yes
NB1 . N5 . N6 . 120.5(2) yes
NB1 . N5 . C51 . 131.9(2) yes
N6 . N5 . C51 . 106.2(2) yes
N5 . N6 . B1 . 120.5(2) yes
N5 . N6 . C53 . 110.4(2) yes
B1 . N6 . C53 . 129.1(3) yes
N2 . B1 . N4 . 109.7(2) yes
N2 . B1 . N6 . 109.1(3) yes
N4 . B1 . N6 . 108.8(2) yes
N2 . B1 . H1 . 110.0(19) no
N4 . B1 . H1 . 110.4(20) no
N6 . B1 . H1 . 108.7(19) no
NB1 . C1 . C2 . 131.3(3) yes
NB1 . C1 . C3 . 109.6(2) yes
C2 . C1 . C3 . 58.3(3) yes
NB1 . C1 . H10 . 115.8(24) no
C2 . C1 . H10 . 111.9(24) no
C3 . C1 . H10 . 112.3(23) no
C1 . C2 . C3 . 62.8(3) yes
C1 . C2 . H21 . 116.6(34) no
C3 . C2 . H21 . 117.2(32) no
C1 . C2 . H22 . 110.8(26) no
C3 . C2 . H22 . 115.4(26) no
H21 . C2 . H22 . 120.4(42) no
C1 . C3 . C2 . 58.9(3) yes
C1 . C3 . H31 . 120.5(23) no
C2 . C3 . H31 . 114.3(24) no
C1 . C3 . H32 . 119.1(21) no
C2 . C3 . H32 . 123.5(22) no
H31 . C3 . H32 . 111.5(30) no
C5 . C4 . H41 . 109.5(4) no
C5 . C4 . H42 . 109.5(3) no
H41 . C4 . H42 . 109.5(5) no
C5 . C4 . H43 . 109.5(4) no
H41 . C4 . H43 . 109.5(4) no
H42 . C4 . H43 . 109.5(5) no
NB1 . C5 . C4 . 145.4(3) yes
NB1 . C5 . C6 . 71.6(2) yes
C4 . C5 . C6 . 142.9(4) yes
NB1 . C6 . C5 . 71.7(2) yes
NB1 . C6 . C7 . 146.4(3) yes
C5 . C6 . C7 . 141.4(4) yes
C6 . C7 . H71 . 109.5(4) no
C6 . C7 . H72 . 109.5(4) no
H71 . C7 . H72 . 109.5(4) no
C6 . C7 . H73 . 109.5(3) no
H71 . C7 . H73 . 109.5(4) no
H72 . C7 . H73 . 109.5(4) no
N1 . C11 . C12 . 109.5(3) yes
N1 . C11 . C14 . 124.2(3) yes
C12 . C11 . C14 . 126.4(3) yes
C11 . C12 . C13 . 106.9(3) yes
C11 . C12 . H121 . 126.6(4) no
C13 . C12 . H121 . 126.6(3) no
N2 . C13 . C12 . 107.5(3) yes
N2 . C13 . C15 . 123.7(3) yes
C12 . C13 . C15 . 128.7(3) yes
C11 . C14 . H141 . 109.5(3) no
C11 . C14 . H142 . 109.5(3) no
H141 . C14 . H142 . 109.5(4) no
C11 . C14 . H143 . 109.5(4) no
H141 . C14 . H143 . 109.5(4) no
H142 . C14 . H143 . 109.5(3) no
C13 . C15 . H151 . 109.5(4) no
C13 . C15 . H152 . 109.5(3) no
H151 . C15 . H152 . 109.5(4) no
C13 . C15 . H153 . 109.5(3) no
H151 . C15 . H153 . 109.5(4) no
H152 . C15 . H153 . 109.5(4) no
N3 . C31 . C32 . 110.1(3) yes
N3 . C31 . C34 . 123.3(3) yes
C32 . C31 . C34 . 126.6(3) yes
C31 . C32 . C33 . 106.3(3) yes
C31 . C32 . H321 . 126.9(3) no
C33 . C32 . H321 . 126.9(4) no
N4 . C33 . C32 . 107.8(3) yes
N4 . C33 . C35 . 123.0(3) yes
C32 . C33 . C35 . 129.2(3) yes
C31 . C34 . H341 . 109.5(4) no
C31 . C34 . H342 . 109.5(3) no
H341 . C34 . H342 . 109.5(4) no
C31 . C34 . H343 . 109.5(3) no
H341 . C34 . H343 . 109.5(4) no
H342 . C34 . H343 . 109.5(4) no
C33 . C35 . H351 . 109.5(3) no
C33 . C35 . H352 . 109.5(3) no
H351 . C35 . H352 . 109.5(4) no
C33 . C35 . H353 . 109.5(3) no
H351 . C35 . H353 . 109.5(3) no
H352 . C35 . H353 . 109.5(4) no
N5 . C51 . C52 . 109.6(3) yes
N5 . C51 . C54 . 123.9(3) yes
C52 . C51 . C54 . 126.5(3) yes
C51 . C52 . C53 . 106.9(3) yes
C51 . C52 . H521 . 126.5(3) no
C53 . C52 . H521 . 126.6(3) no
N6 . C53 . C52 . 106.9(3) yes
N6 . C53 . C55 . 124.2(3) yes
C52 . C53 . C55 . 128.9(3) yes
C51 . C54 . H541 . 109.5(3) no
C51 . C54 . H542 . 109.5(3) no
H541 . C54 . H542 . 109.5(4) no
C51 . C54 . H543 . 109.5(3) no
H541 . C54 . H543 . 109.5(3) no
H542 . C54 . H543 . 109.5(4) no
C53 . C55 . H551 . 109.5(3) no
C53 . C55 . H552 . 109.5(3) no
H551 . C55 . H552 . 109.5(3) no
C53 . C55 . H553 . 109.5(3) no
H551 . C55 . H553 . 109.5(4) no
H552 . C55 . H553 . 109.5(3) no

loop_
_geom_bond_atom_site_label_1
_geom_bond_site_symmetry_1
_geom_bond_atom_site_label_2
_geom_bond_site_symmetry_2
_geom_bond_distance
_geom_bond_publ_flag
NB1 . BR1 . 2.5730(4) yes
NB1 . N1 . 2.280(2) yes
NB1 . N3 . 2.366(3) yes
NB1 . N5 . 2.285(3) yes
NB1 . C1 . 2.169(4) yes
NB1 . C5 . 2.059(4) yes
NB1 . C6 . 2.058(3) yes
N1 . N2 . 1.373(4) yes
N1 . C11 . 1.342(4) yes
N2 . B1 . 1.532(5) yes
N2 . C13 . 1.354(4) yes
N3 . N4 . 1.382(3) yes
N3 . C31 . 1.353(4) yes
N4 . B1 . 1.540(4) yes
N4 . C33 . 1.339(4) yes
N5 . N6 . 1.371(4) yes
N5 . C51 . 1.341(4) yes
N6 . B1 . 1.539(4) yes
N6 . C53 . 1.344(4) yes
B1 . H1 . 1.11(4) no
C1 . C2 . 1.471(5) yes
C1 . C3 . 1.528(5) yes
C1 . H10 . 0.95(4) no
C2 . C3 . 1.462(6) yes
C2 . H21 . 0.77(4) no
C2 . H22 . 0.88(4) no
C3 . H31 . 0.96(4) no
C3 . H32 . 1.02(4) no
C4 . C5 . 1.483(5) yes
C4 . H41 . 0.960(5) no
C4 . H42 . 0.960(4) no
C4 . H43 . 0.960(5) no
C5 . C6 . 1.294(5) yes
C6 . C7 . 1.502(5) yes
C7 . H71 . 0.960(4) no
C7 . H72 . 0.960(4) no
C7 . H73 . 0.960(4) no
C11 . C12 . 1.386(5) yes
C11 . C14 . 1.500(5) yes
C12 . C13 . 1.364(5) yes
C12 . H121 . 0.960(3) no
C13 . C15 . 1.491(5) yes
C14 . H141 . 0.960(4) no
C14 . H142 . 0.960(4) no
C14 . H143 . 0.960(4) no
C15 . H151 . 0.960(3) no
C15 . H152 . 0.960(4) no
C15 . H153 . 0.960(4) no
C31 . C32 . 1.385(5) yes
C31 . C34 . 1.491(5) yes
C32 . C33 . 1.378(4) yes
C32 . H321 . 0.960(3) no
C33 . C35 . 1.494(5) yes
C34 . H341 . 0.960(4) no
C34 . H342 . 0.960(4) no
C34 . H343 . 0.960(4) no
C35 . H351 . 0.960(4) no
C35 . H352 . 0.960(4) no
C35 . H353 . 0.960(4) no
C51 . C52 . 1.377(5) yes
C51 . C54 . 1.497(5) yes
C52 . C53 . 1.378(4) yes
C52 . H521 . 0.960(3) no
C53 . C55 . 1.487(5) yes
C54 . H541 . 0.960(4) no
C54 . H542 . 0.960(4) no
C54 . H543 . 0.960(4) no
C55 . H551 . 0.960(3) no
C55 . H552 . 0.960(3) no
C55 . H553 . 0.960(4) no
